data_7131061
loop_
_publ_author_name
'Tan, Jingjie'
'Hu, Chaopeng'
'Yang, Xin'
'Ju, Shaoying'
'Cao, Levy L.'
'Wu, Yile'
'Liu, Liu Leo'
'Stephan, Douglas W.'

_publ_section_title
;
 Structure and reactivity studies of the aluminum analogue of Piers'
 borane [HAl(C<sub>6</sub>F<sub>5</sub>)<sub>2</sub>]<sub>3</sub>.
;
_journal_issue 3
_journal_name_full 'Chemical communications (Cambridge, England)'
_journal_page_first 282
_journal_page_last 285
_journal_paper_doi 10.1039/d2cc06075b
_journal_volume 59
_journal_year 2023
_chemical_formula_moiety 'C40 H8 Al2 Br2 F20'
_chemical_formula_sum 'C40 H8 Al2 Br2 F20'
_chemical_formula_weight 1082.24
_chemical_properties_physical Air-sensitive,Moisture-sensitive
_space_group_crystal_system triclinic
_space_group_IT_number 2
_space_group_name_Hall '-P 1'
_space_group_name_H-M_alt 'P -1'
_atom_sites_solution_hydrogens geom
_audit_creation_date 2022-04-07
_audit_creation_method
;
Olex2 1.5
(compiled 2021.12.09 svn.r5202d8cf for OlexSys, GUI svn.r6439)
;
_audit_update_record
;
2022-04-07 deposited with the CCDC.	2022-12-01 downloaded from the CCDC.
;
_cell_angle_alpha 86.250(2)
_cell_angle_beta 63.214(2)
_cell_angle_gamma 61.222(2)
_cell_formula_units_Z 1
_cell_length_a 10.8687(4)
_cell_length_b 11.0798(5)
_cell_length_c 11.7308(5)
_cell_measurement_reflns_used 9735
_cell_measurement_temperature 100.00
_cell_measurement_theta_max 70.13
_cell_measurement_theta_min 4.30
_cell_volume 1084.39(9)
_computing_molecular_graphics 'Olex2 1.5 (Dolomanov et al., 2009)'
_computing_publication_material 'Olex2 1.5 (Dolomanov et al., 2009)'
_computing_structure_refinement 'SHELXL 2018/3 (Sheldrick, 2015)'
_computing_structure_solution 'SHELXT 2018/2 (Sheldrick, 2018)'
_diffrn_ambient_temperature 100.00
_diffrn_measured_fraction_theta_full 1.000
_diffrn_measured_fraction_theta_max 0.996
_diffrn_measurement_device_type 'Bruker APEX-II CCD'
_diffrn_measurement_method '\f and \w scans'
_diffrn_radiation_type CuK\a
_diffrn_radiation_wavelength 1.54178
_diffrn_reflns_av_R_equivalents 0.0431
_diffrn_reflns_av_unetI/netI 0.0191
_diffrn_reflns_Laue_measured_fraction_full 1.000
_diffrn_reflns_Laue_measured_fraction_max 0.996
_diffrn_reflns_limit_h_max 13
_diffrn_reflns_limit_h_min -13
_diffrn_reflns_limit_k_max 13
_diffrn_reflns_limit_k_min -13
_diffrn_reflns_limit_l_max 14
_diffrn_reflns_limit_l_min -14
_diffrn_reflns_number 38344
_diffrn_reflns_point_group_measured_fraction_full 1.000
_diffrn_reflns_point_group_measured_fraction_max 0.996
_diffrn_reflns_theta_full 67.679
_diffrn_reflns_theta_max 70.315
_diffrn_reflns_theta_min 4.303
_exptl_absorpt_coefficient_mu 3.836
_exptl_absorpt_correction_type none
_exptl_crystal_colour 'clear colourless'
_exptl_crystal_colour_lustre clear
_exptl_crystal_colour_primary colourless
_exptl_crystal_density_diffrn 1.657
_exptl_crystal_description block
_exptl_crystal_F_000 524
_exptl_crystal_recrystallization_method 'Re-crystallisation from solvent: toluene and hexane'
_exptl_crystal_size_max 0.15
_exptl_crystal_size_mid 0.1
_exptl_crystal_size_min 0.1
_refine_diff_density_max 0.414
_refine_diff_density_min -0.387
_refine_diff_density_rms 0.055
_refine_ls_extinction_method none
_refine_ls_goodness_of_fit_ref 1.071
_refine_ls_hydrogen_treatment constr
_refine_ls_matrix_type full
_refine_ls_number_parameters 299
_refine_ls_number_reflns 4129
_refine_ls_number_restraints 1
_refine_ls_restrained_S_all 1.072
_refine_ls_R_factor_all 0.0311
_refine_ls_R_factor_gt 0.0298
_refine_ls_shift/su_max 0.001
_refine_ls_shift/su_mean 0.000
_refine_ls_structure_factor_coef Fsqd
_refine_ls_weighting_details 'w=1/[\s^2^(Fo^2^)+(0.0453P)^2^+0.6851P] where P=(Fo^2^+2Fc^2^)/3'
_refine_ls_weighting_scheme calc
_refine_ls_wR_factor_gt 0.0839
_refine_ls_wR_factor_ref 0.0854
_reflns_Friedel_coverage 0.000
_reflns_number_gt 3946
_reflns_number_total 4129
_reflns_threshold_expression 'I > 2\s(I)'
_cod_data_source_file d2cc06075b2.cif
_cod_data_source_block 11_sq
_cod_depositor_comments 'Adding full bibliography for 7131059--7131063.cif.'
_cod_original_cell_volume 1084.39(8)
_cod_database_code 7131061
_shelx_shelxl_version_number 2018/3
_shelx_space_group_comment
;
The symmetry employed for this shelxl refinement is uniquely defined
by the following loop, which should always be used as a source of
symmetry information in preference to the above space-group names.
They are only intended as comments.
;
_olex2_refinement_description
;
1. Restrained distances
 Br01-C6 \\sim Br1-C6
 with sigma of 0.02
2. Others
 Sof(Br1)=1-FVAR(1)
 Sof(Br01)=FVAR(1)
3.a Aromatic/amide H refined with riding coordinates:
 C4(H4), C5(H5), C8(H8), C7(H7)
;
_smtbx_masks_void_probe_radius 1.2
_smtbx_masks_void_truncation_radius 1.2
_olex2_submission_special_instructions 'No special instructions were received'

loop_
_space_group_symop_operation_xyz
'x, y, z'
'-x, -y, -z'

loop_
_atom_site_label
_atom_site_type_symbol
_atom_site_fract_x
_atom_site_fract_y
_atom_site_fract_z
_atom_site_U_iso_or_equiv
_atom_site_adp_type
_atom_site_occupancy
_atom_site_site_symmetry_order
_atom_site_calc_flag
_atom_site_refinement_flags_posn
_atom_site_refinement_flags_adp
_atom_site_refinement_flags_occupancy
_atom_site_disorder_assembly
_atom_site_disorder_group
Br01 Br 0.4075(2) -0.3314(2) 0.58694(17) 0.0268(5) Uani 0.341(9) 1 d D . P A 1
Al1 Al 0.93972(7) 0.14237(6) 0.47347(5) 0.02602(13) Uani 1 1 d . . . . .
F5 F 0.97429(14) 0.37497(12) 0.55060(12) 0.0361(3) Uani 1 1 d . . . . .
F1 F 0.56994(14) 0.25750(13) 0.70114(11) 0.0356(3) Uani 1 1 d . . . . .
F10 F 1.22741(16) -0.06350(13) 0.21355(11) 0.0410(3) Uani 1 1 d . . . . .
F4 F 0.77747(16) 0.60130(13) 0.74616(14) 0.0445(3) Uani 1 1 d . . . . .
F2 F 0.37830(14) 0.48006(14) 0.89600(12) 0.0444(3) Uani 1 1 d . . . . .
F6 F 0.85571(16) 0.42244(13) 0.35669(12) 0.0425(3) Uani 1 1 d . . . . .
F3 F 0.48005(16) 0.65289(13) 0.92105(13) 0.0463(3) Uani 1 1 d . . . . .
F9 F 1.37403(18) -0.01942(17) -0.02589(12) 0.0567(4) Uani 1 1 d . . . . .
F7 F 1.0008(3) 0.46537(18) 0.11879(17) 0.0734(5) Uani 1 1 d . . . . .
F8 F 1.2606(3) 0.2444(2) -0.07600(15) 0.0832(6) Uani 1 1 d . . . . .
C1 C 0.8748(2) -0.00200(18) 0.48259(15) 0.0213(3) Uani 1 1 d . . . . .
C10 C 0.6282(2) 0.3383(2) 0.70960(19) 0.0297(4) Uani 1 1 d . . . . .
C9 C 0.7817(2) 0.30614(19) 0.61853(18) 0.0272(4) Uani 1 1 d . . . . .
C15 C 1.0379(2) 0.1777(2) 0.29626(18) 0.0285(4) Uani 1 1 d . . . . .
C14 C 0.8256(2) 0.3991(2) 0.63522(19) 0.0298(4) Uani 1 1 d . . . . .
C20 C 1.1696(2) 0.0698(2) 0.19368(19) 0.0321(4) Uani 1 1 d . . . . .
C11 C 0.5264(2) 0.4529(2) 0.81069(19) 0.0329(4) Uani 1 1 d . . . . .
C3 C 0.6935(2) -0.11069(19) 0.52428(19) 0.0288(4) Uani 1 1 d . . . . .
C2 C 0.7908(2) -0.05035(19) 0.50048(17) 0.0283(4) Uani 1 1 d . . . . .
C13 C 0.7282(3) 0.5151(2) 0.7343(2) 0.0332(4) Uani 1 1 d . . . . .
C4 C 0.5845(3) -0.0994(2) 0.6512(2) 0.0343(4) Uani 1 1 d . . . . .
H4 H 0.572418 -0.049158 0.721717 0.041 Uiso 1 1 calc R U . . .
C12 C 0.5771(3) 0.5410(2) 0.8235(2) 0.0345(4) Uani 1 1 d . . . . .
C16 C 0.9848(3) 0.3098(2) 0.2648(2) 0.0341(4) Uani 1 1 d . . . . .
C5 C 0.4937(3) -0.1616(2) 0.6746(2) 0.0401(5) Uani 1 1 d . . . . .
H5 H 0.418620 -0.154595 0.760968 0.048 Uiso 1 1 calc R U . . .
C8 C 0.7096(3) -0.1837(2) 0.4203(2) 0.0366(5) Uani 1 1 d . . . . .
H8 H 0.783372 -0.190524 0.333444 0.044 Uiso 1 1 calc R U . . .
C19 C 1.2464(3) 0.0892(3) 0.0694(2) 0.0419(5) Uani 1 1 d . . . . .
C7 C 0.6189(3) -0.2454(2) 0.4437(2) 0.0396(5) Uani 1 1 d . . . . .
H7 H 0.628883 -0.294605 0.373776 0.047 Uiso 1 1 calc R U . . .
C6 C 0.5138(3) -0.2343(2) 0.5701(3) 0.0398(5) Uani 1 1 d D . . . .
C17 C 1.0571(3) 0.3345(3) 0.1419(2) 0.0474(6) Uani 1 1 d . . . . .
C18 C 1.1883(4) 0.2236(3) 0.0443(2) 0.0524(6) Uani 1 1 d . . . . .
Br1 Br 0.3815(4) -0.3171(3) 0.6139(4) 0.0649(4) Uani 0.659(9) 1 d D . P A 2

loop_
_atom_site_aniso_label
_atom_site_aniso_U_11
_atom_site_aniso_U_22
_atom_site_aniso_U_33
_atom_site_aniso_U_23
_atom_site_aniso_U_13
_atom_site_aniso_U_12
Br01 0.0288(7) 0.0230(7) 0.0244(10) 0.0045(7) -0.0115(8) -0.0114(7)
Al1 0.0307(3) 0.0236(3) 0.0217(3) 0.0073(2) -0.0102(2) -0.0149(2)
F5 0.0306(6) 0.0299(6) 0.0456(7) 0.0077(5) -0.0150(5) -0.0168(5)
F1 0.0350(6) 0.0380(6) 0.0354(6) 0.0075(5) -0.0136(5) -0.0226(5)
F10 0.0480(7) 0.0316(6) 0.0283(6) 0.0061(5) -0.0142(5) -0.0137(5)
F4 0.0479(7) 0.0319(6) 0.0605(8) 0.0024(6) -0.0305(6) -0.0200(6)
F2 0.0308(6) 0.0452(7) 0.0375(6) 0.0036(5) -0.0069(5) -0.0139(6)
F6 0.0528(7) 0.0285(6) 0.0433(7) 0.0139(5) -0.0262(6) -0.0166(6)
F3 0.0466(7) 0.0332(6) 0.0399(7) -0.0065(5) -0.0177(6) -0.0081(6)
F9 0.0560(9) 0.0676(10) 0.0255(6) 0.0024(6) -0.0031(6) -0.0313(8)
F7 0.1210(15) 0.0517(9) 0.0591(9) 0.0403(8) -0.0483(10) -0.0506(10)
F8 0.1200(16) 0.0908(13) 0.0339(8) 0.0339(8) -0.0180(9) -0.0701(13)
C1 0.0250(8) 0.0224(8) 0.0161(7) 0.0065(6) -0.0091(6) -0.0128(7)
C10 0.0324(9) 0.0298(9) 0.0291(9) 0.0102(8) -0.0166(8) -0.0162(8)
C9 0.0302(9) 0.0236(9) 0.0257(9) 0.0072(7) -0.0137(7) -0.0121(7)
C15 0.0346(10) 0.0332(10) 0.0249(9) 0.0129(7) -0.0160(8) -0.0215(8)
C14 0.0280(9) 0.0284(9) 0.0319(9) 0.0090(8) -0.0158(8) -0.0126(8)
C20 0.0379(10) 0.0362(10) 0.0279(9) 0.0124(8) -0.0169(8) -0.0224(9)
C11 0.0275(9) 0.0338(10) 0.0274(9) 0.0073(8) -0.0117(8) -0.0101(8)
C3 0.0288(9) 0.0227(9) 0.0332(10) 0.0069(7) -0.0169(8) -0.0102(7)
C2 0.0309(9) 0.0236(9) 0.0231(8) 0.0055(7) -0.0139(7) -0.0081(8)
C13 0.0381(10) 0.0259(9) 0.0411(11) 0.0071(8) -0.0252(9) -0.0144(8)
C4 0.0382(10) 0.0359(11) 0.0335(10) 0.0107(8) -0.0195(9) -0.0202(9)
C12 0.0370(10) 0.0260(9) 0.0306(10) 0.0020(8) -0.0184(9) -0.0067(8)
C16 0.0439(11) 0.0344(10) 0.0334(10) 0.0144(8) -0.0221(9) -0.0240(9)
C5 0.0439(12) 0.0471(13) 0.0440(12) 0.0216(10) -0.0267(10) -0.0294(10)
C8 0.0332(10) 0.0348(11) 0.0381(11) 0.0036(9) -0.0188(9) -0.0127(9)
C19 0.0462(12) 0.0539(14) 0.0254(10) 0.0084(9) -0.0115(9) -0.0305(11)
C7 0.0393(11) 0.0303(10) 0.0535(13) 0.0041(9) -0.0298(10) -0.0134(9)
C6 0.0460(12) 0.0306(10) 0.0653(14) 0.0236(10) -0.0415(11) -0.0230(9)
C17 0.0737(16) 0.0437(13) 0.0443(13) 0.0283(11) -0.0348(12) -0.0396(13)
C18 0.0750(17) 0.0649(16) 0.0299(11) 0.0258(11) -0.0212(12) -0.0498(15)
Br1 0.0868(8) 0.0712(7) 0.1115(10) 0.0639(6) -0.0815(7) -0.0658(6)

loop_
_atom_type_symbol
_atom_type_description
_atom_type_scat_dispersion_real
_atom_type_scat_dispersion_imag
_atom_type_scat_source
C C 0.0181 0.0091 'International Tables Vol C Tables 4.2.6.8 and 6.1.1.4'
H H 0.0000 0.0000 'International Tables Vol C Tables 4.2.6.8 and 6.1.1.4'
Al Al 0.2130 0.2455 'International Tables Vol C Tables 4.2.6.8 and 6.1.1.4'
Br Br -0.6763 1.2805 'International Tables Vol C Tables 4.2.6.8 and 6.1.1.4'
F F 0.0727 0.0534 'International Tables Vol C Tables 4.2.6.8 and 6.1.1.4'

loop_
_geom_angle_atom_site_label_1
_geom_angle_atom_site_label_2
_geom_angle_atom_site_label_3
_geom_angle
_geom_angle_site_symmetry_1
_geom_angle_site_symmetry_3
_geom_angle_publ_flag
C1 Al1 Al1 43.57(5) 2_756 2_756 ?
C1 Al1 Al1 46.90(5) . 2_756 ?
C1 Al1 C1 90.46(7) . 2_756 ?
C9 Al1 Al1 120.30(6) . 2_756 ?
C9 Al1 C1 108.30(7) . 2_756 ?
C9 Al1 C1 113.54(8) . . ?
C9 Al1 C15 117.88(8) . . ?
C15 Al1 Al1 121.09(7) . 2_756 ?
C15 Al1 C1 108.84(7) . 2_756 ?
C15 Al1 C1 114.03(8) . . ?
Al1 C1 Al1 89.54(7) . 2_756 ?
C2 C1 Al1 159.48(15) . . ?
C2 C1 Al1 108.05(14) . 2_756 ?
F1 C10 C9 120.31(17) . . ?
F1 C10 C11 116.43(17) . . ?
C11 C10 C9 123.25(19) . . ?
C10 C9 Al1 126.74(15) . . ?
C14 C9 Al1 118.40(14) . . ?
C14 C9 C10 114.86(17) . . ?
C20 C15 Al1 121.51(14) . . ?
C20 C15 C16 114.74(17) . . ?
C16 C15 Al1 123.74(15) . . ?
F5 C14 C9 118.69(17) . . ?
F5 C14 C13 117.23(18) . . ?
C13 C14 C9 124.07(18) . . ?
F10 C20 C15 119.23(17) . . ?
F10 C20 C19 116.87(19) . . ?
C19 C20 C15 123.9(2) . . ?
F2 C11 C10 120.96(19) . . ?
F2 C11 C12 119.62(18) . . ?
C12 C11 C10 119.42(18) . . ?
C4 C3 C2 119.69(18) . . ?
C4 C3 C8 119.92(19) . . ?
C8 C3 C2 120.38(18) . . ?
C1 C2 C3 178.02(19) . . ?
F4 C13 C14 121.50(19) . . ?
F4 C13 C12 119.92(18) . . ?
C14 C13 C12 118.58(19) . . ?
C3 C4 H4 120.2 . . ?
C5 C4 C3 119.7(2) . . ?
C5 C4 H4 120.2 . . ?
F3 C12 C11 120.37(19) . . ?
F3 C12 C13 119.8(2) . . ?
C11 C12 C13 119.81(18) . . ?
F6 C16 C15 119.86(17) . . ?
F6 C16 C17 116.64(19) . . ?
C17 C16 C15 123.5(2) . . ?
C4 C5 H5 120.5 . . ?
C4 C5 C6 119.0(2) . . ?
C6 C5 H5 120.5 . . ?
C3 C8 H8 119.8 . . ?
C7 C8 C3 120.3(2) . . ?
C7 C8 H8 119.8 . . ?
F9 C19 C20 121.2(2) . . ?
F9 C19 C18 120.22(19) . . ?
C20 C19 C18 118.6(2) . . ?
C8 C7 H7 120.7 . . ?
C6 C7 C8 118.6(2) . . ?
C6 C7 H7 120.7 . . ?
C5 C6 Br01 123.81(19) . . ?
C5 C6 Br1 115.5(2) . . ?
C7 C6 Br01 113.62(18) . . ?
C7 C6 C5 122.5(2) . . ?
C7 C6 Br1 122.0(2) . . ?
F7 C17 C16 120.4(2) . . ?
F7 C17 C18 120.5(2) . . ?
C18 C17 C16 119.2(2) . . ?
F8 C18 C19 119.5(2) . . ?
F8 C18 C17 120.4(2) . . ?
C17 C18 C19 120.1(2) . . ?

loop_
_geom_bond_atom_site_label_1
_geom_bond_atom_site_label_2
_geom_bond_distance
_geom_bond_site_symmetry_2
_geom_bond_publ_flag
Br01 C6 1.869(3) . ?
Al1 Al1 2.9249(11) 2_756 ?
Al1 C1 2.0159(18) . ?
Al1 C1 2.1356(18) 2_756 ?
Al1 C9 1.9767(19) . ?
Al1 C15 1.9774(19) . ?
F5 C14 1.357(2) . ?
F1 C10 1.352(2) . ?
F10 C20 1.351(2) . ?
F4 C13 1.340(2) . ?
F2 C11 1.343(2) . ?
F6 C16 1.347(3) . ?
F3 C12 1.341(2) . ?
F9 C19 1.339(3) . ?
F7 C17 1.340(3) . ?
F8 C18 1.339(3) . ?
C1 C2 1.204(3) . ?
C10 C9 1.386(3) . ?
C10 C11 1.379(3) . ?
C9 C14 1.382(3) . ?
C15 C20 1.383(3) . ?
C15 C16 1.386(3) . ?
C14 C13 1.379(3) . ?
C20 C19 1.380(3) . ?
C11 C12 1.375(3) . ?
C3 C2 1.426(3) . ?
C3 C4 1.389(3) . ?
C3 C8 1.405(3) . ?
C13 C12 1.382(3) . ?
C4 H4 0.9500 . ?
C4 C5 1.383(3) . ?
C16 C17 1.380(3) . ?
C5 H5 0.9500 . ?
C5 C6 1.385(3) . ?
C8 H8 0.9500 . ?
C8 C7 1.376(3) . ?
C19 C18 1.381(4) . ?
C7 H7 0.9500 . ?
C7 C6 1.372(4) . ?
C6 Br1 1.927(3) . ?
C17 C18 1.371(4) . ?

loop_
_geom_torsion_atom_site_label_1
_geom_torsion_atom_site_label_2
_geom_torsion_atom_site_label_3
_geom_torsion_atom_site_label_4
_geom_torsion
_geom_torsion_site_symmetry_1
_geom_torsion_site_symmetry_2
_geom_torsion_site_symmetry_3
_geom_torsion_site_symmetry_4
_geom_torsion_publ_flag
Al1 C9 C14 F5 0.8(2) . . . . ?
Al1 C9 C14 C13 -178.27(16) . . . . ?
Al1 C15 C20 F10 3.4(3) . . . . ?
Al1 C15 C20 C19 -177.48(17) . . . . ?
Al1 C15 C16 F6 -2.5(3) . . . . ?
Al1 C15 C16 C17 177.78(18) . . . . ?
F5 C14 C13 F4 0.6(3) . . . . ?
F5 C14 C13 C12 -178.84(17) . . . . ?
F1 C10 C9 Al1 -3.2(3) . . . . ?
F1 C10 C9 C14 178.04(16) . . . . ?
F1 C10 C11 F2 0.7(3) . . . . ?
F1 C10 C11 C12 -178.77(17) . . . . ?
F10 C20 C19 F9 -1.2(3) . . . . ?
F10 C20 C19 C18 178.3(2) . . . . ?
F4 C13 C12 F3 0.4(3) . . . . ?
F4 C13 C12 C11 179.61(18) . . . . ?
F2 C11 C12 F3 0.6(3) . . . . ?
F2 C11 C12 C13 -178.64(18) . . . . ?
F6 C16 C17 F7 1.3(3) . . . . ?
F6 C16 C17 C18 -179.5(2) . . . . ?
F9 C19 C18 F8 0.0(4) . . . . ?
F9 C19 C18 C17 179.7(2) . . . . ?
F7 C17 C18 F8 -1.0(4) . . . . ?
F7 C17 C18 C19 179.3(2) . . . . ?
C10 C9 C14 F5 179.70(16) . . . . ?
C10 C9 C14 C13 0.6(3) . . . . ?
C10 C11 C12 F3 180.00(18) . . . . ?
C10 C11 C12 C13 0.8(3) . . . . ?
C9 C10 C11 F2 179.56(18) . . . . ?
C9 C10 C11 C12 0.1(3) . . . . ?
C9 C14 C13 F4 179.65(18) . . . . ?
C9 C14 C13 C12 0.2(3) . . . . ?
C15 C20 C19 F9 179.6(2) . . . . ?
C15 C20 C19 C18 -0.8(4) . . . . ?
C15 C16 C17 F7 -179.0(2) . . . . ?
C15 C16 C17 C18 0.2(4) . . . . ?
C14 C13 C12 F3 179.82(18) . . . . ?
C14 C13 C12 C11 -1.0(3) . . . . ?
C20 C15 C16 F6 178.88(18) . . . . ?
C20 C15 C16 C17 -0.8(3) . . . . ?
C20 C19 C18 F8 -179.5(2) . . . . ?
C20 C19 C18 C17 0.1(4) . . . . ?
C11 C10 C9 Al1 177.97(15) . . . . ?
C11 C10 C9 C14 -0.8(3) . . . . ?
C3 C4 C5 C6 0.1(3) . . . . ?
C3 C8 C7 C6 -0.3(3) . . . . ?
C2 C3 C4 C5 -178.01(19) . . . . ?
C2 C3 C8 C7 178.09(18) . . . . ?
C4 C3 C8 C7 -0.6(3) . . . . ?
C4 C5 C6 Br01 176.73(18) . . . . ?
C4 C5 C6 C7 -1.0(3) . . . . ?
C4 C5 C6 Br1 179.87(17) . . . . ?
C16 C15 C20 F10 -178.00(18) . . . . ?
C16 C15 C20 C19 1.1(3) . . . . ?
C16 C17 C18 F8 179.8(2) . . . . ?
C16 C17 C18 C19 0.2(4) . . . . ?
C8 C3 C4 C5 0.7(3) . . . . ?
C8 C7 C6 Br01 -176.85(17) . . . . ?
C8 C7 C6 C5 1.1(3) . . . . ?
C8 C7 C6 Br1 -179.83(17) . . . . ?

loop_
_smtbx_masks_void_nr
_smtbx_masks_void_average_x
_smtbx_masks_void_average_y
_smtbx_masks_void_average_z
_smtbx_masks_void_volume
_smtbx_masks_void_count_electrons
_smtbx_masks_void_content
1 0.000 0.000 0.000 161.4 47.1 ?
